data_7004101
loop_
_publ_author_name
'Schnetz, Thomas'
'R\"oder, Marc'
'Rominger, Frank'
'Hofmann, Peter'

_publ_section_title
;
 Isolation and characterization of stable, distinctly bent,
 trans-chelated bisphosphine palladium(0) species
;
_journal_issue 17
_journal_name_full 'Dalton Transactions'
_journal_page_first 2238
_journal_page_last 2240
_journal_paper_doi 10.1039/b802684j
_journal_year 2008
_chemical_formula_sum 'C48 H72 O2 P2 Pd'
_chemical_formula_weight 849.40
_chemical_name_common '4 in paper'
_chemical_name_systematic
;
?
;
_space_group_IT_number 2
_symmetry_cell_setting triclinic
_symmetry_space_group_name_Hall '-P 1'
_symmetry_space_group_name_H-M 'P -1'
_atom_sites_solution_hydrogens geom
_atom_sites_solution_primary direct
_atom_sites_solution_secondary difmap
_audit_creation_method SHELXL-97
_cell_angle_alpha 106.6730(10)
_cell_angle_beta 99.8190(10)
_cell_angle_gamma 90.3300(10)
_cell_formula_units_Z 2
_cell_length_a 12.21990(10)
_cell_length_b 12.9843(2)
_cell_length_c 14.3159(2)
_cell_measurement_temperature 200(2)
_cell_volume 2140.49(5)
_computing_cell_refinement 'Bruker SMART'
_computing_data_collection 'Bruker SMART'
_computing_data_reduction 'Bruker SHELXTL'
_computing_molecular_graphics 'Bruker SHELXTL'
_computing_publication_material 'Bruker SHELXTL'
_computing_structure_refinement 'SHELXL-97 (Sheldrick, 1997)'
_computing_structure_solution 'SHELXS-97 (Sheldrick, 1990)'
_diffrn_ambient_temperature 200(2)
_diffrn_measured_fraction_theta_full 0.996
_diffrn_measured_fraction_theta_max 0.996
_diffrn_measurement_device_type 'CCD area detector'
_diffrn_measurement_method 'phi and omega scans'
_diffrn_radiation_monochromator graphite
_diffrn_radiation_source 'fine-focus sealed tube'
_diffrn_radiation_type MoK\a
_diffrn_radiation_wavelength 0.71073
_diffrn_reflns_av_R_equivalents 0.0663
_diffrn_reflns_av_sigmaI/netI 0.0986
_diffrn_reflns_limit_h_max 14
_diffrn_reflns_limit_h_min -14
_diffrn_reflns_limit_k_max 15
_diffrn_reflns_limit_k_min -15
_diffrn_reflns_limit_l_max 17
_diffrn_reflns_limit_l_min -17
_diffrn_reflns_number 18951
_diffrn_reflns_theta_full 25.35
_diffrn_reflns_theta_max 25.35
_diffrn_reflns_theta_min 1.88
_exptl_absorpt_coefficient_mu 0.546
_exptl_absorpt_correction_T_max 0.9892
_exptl_absorpt_correction_T_min 0.8893
_exptl_absorpt_correction_type multi-scan
_exptl_absorpt_process_details 'Blessing, Acta Cryst. (1995) A51 33-38.'
_exptl_crystal_colour yellow
_exptl_crystal_density_diffrn 1.318
_exptl_crystal_density_method 'not measured'
_exptl_crystal_description polyhedron
_exptl_crystal_F_000 904
_exptl_crystal_size_max 0.22
_exptl_crystal_size_mid 0.13
_exptl_crystal_size_min 0.02
_refine_diff_density_max 0.543
_refine_diff_density_min -0.509
_refine_diff_density_rms 0.087
_refine_ls_extinction_method none
_refine_ls_goodness_of_fit_ref 1.003
_refine_ls_hydrogen_treatment mixed
_refine_ls_matrix_type full
_refine_ls_number_parameters 527
_refine_ls_number_reflns 7823
_refine_ls_number_restraints 144
_refine_ls_restrained_S_all 1.029
_refine_ls_R_factor_all 0.0885
_refine_ls_R_factor_gt 0.0471
_refine_ls_shift/su_max 0.001
_refine_ls_shift/su_mean 0.000
_refine_ls_structure_factor_coef Fsqd
_refine_ls_weighting_details 'calc w=1/[\s^2^(Fo^2^)+(0.0433P)^2^+0.0000P] where P=(Fo^2^+2Fc^2^)/3'
_refine_ls_weighting_scheme calc
_refine_ls_wR_factor_gt 0.0910
_refine_ls_wR_factor_ref 0.1053
_reflns_number_gt 5375
_reflns_number_total 7823
_reflns_threshold_expression >2sigma(I)
_cod_data_source_file b802684j.txt
_cod_data_source_block ths7
_cod_depositor_comments
;
The following automatic conversions were performed:
'_symmetry_cell_setting' value 'Triclinic' changed to 'triclinic'
according to '/home/saulius/struct/CIF-dictionaries/cif_core.dic'
dictionary named 'cif_core.dic' version 2.4.1 from 2010-06-29.

Automatic conversion script
Id: cif_fix_enum 1527 2010-12-29 10:47:43Z saulius 
;
_cod_original_cell_volume 2140.48(5)
_cod_original_sg_symbol_H-M P-1
_cod_database_code 7004101

loop_
_symmetry_equiv_pos_as_xyz
'x, y, z'
'-x, -y, -z'

loop_
_atom_site_label
_atom_site_type_symbol
_atom_site_fract_x
_atom_site_fract_y
_atom_site_fract_z
_atom_site_U_iso_or_equiv
_atom_site_adp_type
_atom_site_occupancy
_atom_site_symmetry_multiplicity
_atom_site_calc_flag
_atom_site_refinement_flags
_atom_site_disorder_assembly
_atom_site_disorder_group
Pd1 Pd 0.13458(3) 0.07454(3) 0.20827(3) 0.02376(12) Uani 1 1 d . . .
P1 P 0.29011(9) 0.03153(8) 0.29834(8) 0.0185(2) Uani 1 1 d . . .
P2 P 0.04150(8) 0.20109(8) 0.14824(8) 0.0186(2) Uani 1 1 d . . .
C1 C 0.3848(3) 0.1539(3) 0.3533(3) 0.0176(9) Uani 1 1 d . . .
C2 C 0.4572(3) 0.1698(3) 0.4443(3) 0.0232(10) Uani 1 1 d . . .
H2 H 0.4613 0.1141 0.4756 0.028 Uiso 1 1 calc R . .
C3 C 0.5222(3) 0.2634(3) 0.4897(3) 0.0268(10) Uani 1 1 d . . .
H3 H 0.5715 0.2703 0.5504 0.032 Uiso 1 1 calc R . .
C4 C 0.5170(3) 0.3482(3) 0.4480(3) 0.0241(10) Uani 1 1 d . . .
H4 H 0.5612 0.4133 0.4800 0.029 Uiso 1 1 calc R . .
C5 C 0.2514(4) 0.5273(3) 0.3018(3) 0.0236(10) Uani 1 1 d . . .
H5 H 0.2934 0.5932 0.3356 0.028 Uiso 1 1 calc R . .
C6 C 0.1366(4) 0.5260(3) 0.2743(3) 0.0267(10) Uani 1 1 d . . .
H6 H 0.0999 0.5916 0.2883 0.032 Uiso 1 1 calc R . .
C7 C 0.0755(3) 0.4295(3) 0.2265(3) 0.0227(10) Uani 1 1 d . . .
H7 H -0.0030 0.4302 0.2089 0.027 Uiso 1 1 calc R . .
C8 C 0.1259(3) 0.3305(3) 0.2031(3) 0.0190(9) Uani 1 1 d . . .
C9 C 0.3178(3) 0.2403(3) 0.2099(3) 0.0171(9) Uani 1 1 d . . .
H9 H 0.279(3) 0.174(3) 0.173(3) 0.021 Uiso 1 1 d . . .
C10 C 0.4279(3) 0.4198(3) 0.3043(3) 0.0237(10) Uani 1 1 d . . .
H10 H 0.469(3) 0.486(3) 0.344(3) 0.013(10) Uiso 1 1 d . . .
C11 C 0.4686(3) 0.3735(3) 0.2048(3) 0.0298(11) Uani 1 1 d . . .
H11A H 0.4557 0.4243 0.1646 0.036 Uiso 1 1 calc R . .
H11B H 0.5493 0.3628 0.2173 0.036 Uiso 1 1 calc R . .
C12 C 0.4039(3) 0.2653(3) 0.1490(3) 0.0225(10) Uani 1 1 d . . .
H12A H 0.4565 0.2071 0.1380 0.027 Uiso 1 1 calc R . .
H12B H 0.3646 0.2683 0.0834 0.027 Uiso 1 1 calc R . .
C17 C 0.3829(3) 0.2387(3) 0.3098(3) 0.0176(9) Uani 1 1 d . . .
C18 C 0.4460(3) 0.3351(3) 0.3592(3) 0.0202(9) Uani 1 1 d . . .
C19 C 0.2424(3) 0.3343(3) 0.2294(3) 0.0176(9) Uani 1 1 d . . .
C20 C 0.3035(3) 0.4318(3) 0.2794(3) 0.0210(10) Uani 1 1 d . . .
C21 C 0.3807(3) -0.0691(3) 0.2332(3) 0.0214(10) Uani 1 1 d . . .
H21 H 0.3340 -0.1377 0.2013 0.026 Uiso 1 1 calc R . .
C22 C 0.4836(4) -0.0957(3) 0.2982(3) 0.0303(11) Uani 1 1 d . . .
H22A H 0.5317 -0.0292 0.3315 0.036 Uiso 1 1 calc R . .
H22B H 0.4598 -0.1224 0.3502 0.036 Uiso 1 1 calc R . .
C23 C 0.5504(4) -0.1807(4) 0.2375(3) 0.0364(12) Uani 1 1 d . . .
H23A H 0.6175 -0.1936 0.2813 0.044 Uiso 1 1 calc R . .
H23B H 0.5047 -0.2493 0.2089 0.044 Uiso 1 1 calc R . .
C24 C 0.5847(4) -0.1440(4) 0.1550(4) 0.0399(13) Uani 1 1 d . . .
H24A H 0.6239 -0.2019 0.1143 0.048 Uiso 1 1 calc R . .
H24B H 0.6371 -0.0799 0.1840 0.048 Uiso 1 1 calc R . .
C25 C 0.4848(4) -0.1163(4) 0.0888(3) 0.0371(12) Uani 1 1 d . . .
H25A H 0.4368 -0.1824 0.0535 0.045 Uiso 1 1 calc R . .
H25B H 0.5109 -0.0882 0.0386 0.045 Uiso 1 1 calc R . .
C26 C 0.4174(4) -0.0325(3) 0.1492(3) 0.0283(11) Uani 1 1 d . . .
H26A H 0.3508 -0.0196 0.1049 0.034 Uiso 1 1 calc R . .
H26B H 0.4629 0.0362 0.1781 0.034 Uiso 1 1 calc R . .
C31 C 0.2738(3) -0.0138(3) 0.4081(3) 0.0202(9) Uani 1 1 d . . .
H31 H 0.3491 -0.0184 0.4465 0.024 Uiso 1 1 calc R . .
C32 C 0.2131(4) -0.1247(3) 0.3735(3) 0.0263(10) Uani 1 1 d . . .
H32A H 0.1416 -0.1223 0.3298 0.032 Uiso 1 1 calc R . .
H32B H 0.2586 -0.1774 0.3344 0.032 Uiso 1 1 calc R . .
C33 C 0.1907(4) -0.1617(3) 0.4603(3) 0.0310(11) Uani 1 1 d . . .
H33A H 0.2622 -0.1707 0.5007 0.037 Uiso 1 1 calc R . .
H33B H 0.1484 -0.2323 0.4351 0.037 Uiso 1 1 calc R . .
C34 C 0.1248(4) -0.0806(4) 0.5250(3) 0.0344(12) Uani 1 1 d . . .
H34A H 0.0506 -0.0762 0.4863 0.041 Uiso 1 1 calc R . .
H34B H 0.1140 -0.1050 0.5824 0.041 Uiso 1 1 calc R . .
C35 C 0.1853(4) 0.0295(4) 0.5615(3) 0.0308(11) Uani 1 1 d . . .
H35A H 0.2563 0.0264 0.6054 0.037 Uiso 1 1 calc R . .
H35B H 0.1395 0.0817 0.6006 0.037 Uiso 1 1 calc R . .
C36 C 0.2092(4) 0.0682(3) 0.4748(3) 0.0267(10) Uani 1 1 d . . .
H36A H 0.1381 0.0795 0.4352 0.032 Uiso 1 1 calc R . .
H36B H 0.2530 0.1380 0.5011 0.032 Uiso 1 1 calc R . .
C41 C 0.0167(3) 0.1869(3) 0.0134(3) 0.0214(10) Uani 1 1 d . . .
H41 H -0.0377 0.1237 -0.0191 0.026 Uiso 1 1 calc R . .
C42 C -0.0352(4) 0.2826(4) -0.0155(3) 0.0354(12) Uani 1 1 d . . .
H42A H 0.0162 0.3473 0.0146 0.042 Uiso 1 1 calc R . .
H42B H -0.1053 0.2974 0.0107 0.042 Uiso 1 1 calc R . .
C43 C -0.0596(4) 0.2601(4) -0.1287(3) 0.0409(13) Uani 1 1 d . . .
H43A H -0.1161 0.1994 -0.1582 0.049 Uiso 1 1 calc R . .
H43B H -0.0904 0.3243 -0.1453 0.049 Uiso 1 1 calc R . .
C44 C 0.0438(4) 0.2329(4) -0.1721(3) 0.0415(13) Uani 1 1 d . . .
H44A H 0.0976 0.2962 -0.1476 0.050 Uiso 1 1 calc R . .
H44B H 0.0249 0.2152 -0.2452 0.050 Uiso 1 1 calc R . .
C45 C 0.0968(4) 0.1375(4) -0.1439(3) 0.0350(12) Uani 1 1 d . . .
H45A H 0.1666 0.1233 -0.1706 0.042 Uiso 1 1 calc R . .
H45B H 0.0457 0.0725 -0.1737 0.042 Uiso 1 1 calc R . .
C46 C 0.1224(3) 0.1597(4) -0.0309(3) 0.0294(11) Uani 1 1 d . . .
H46A H 0.1535 0.0955 -0.0146 0.035 Uiso 1 1 calc R . .
H46B H 0.1787 0.2206 -0.0015 0.035 Uiso 1 1 calc R . .
C51 C -0.0976(3) 0.2340(3) 0.1811(3) 0.0207(9) Uani 1 1 d . . .
H51 H -0.1218 0.2992 0.1610 0.025 Uiso 1 1 calc R . .
C52 C -0.1825(3) 0.1395(3) 0.1249(3) 0.0279(10) Uani 1 1 d . . .
H52A H -0.1905 0.1293 0.0528 0.033 Uiso 1 1 calc R . .
H52B H -0.1546 0.0728 0.1382 0.033 Uiso 1 1 calc R . .
C53 C -0.2959(3) 0.1589(4) 0.1556(3) 0.0294(11) Uani 1 1 d . . .
H53A H -0.3277 0.2204 0.1348 0.035 Uiso 1 1 calc R . .
H53B H -0.3466 0.0945 0.1210 0.035 Uiso 1 1 calc R . .
C54 C -0.2892(4) 0.1823(4) 0.2665(3) 0.0348(12) Uani 1 1 d . . .
H54A H -0.2655 0.1179 0.2867 0.042 Uiso 1 1 calc R . .
H54B H -0.3635 0.1990 0.2836 0.042 Uiso 1 1 calc R . .
C55 C -0.2061(4) 0.2775(4) 0.3222(3) 0.0350(12) Uani 1 1 d . . .
H55A H -0.2343 0.3435 0.3074 0.042 Uiso 1 1 calc R . .
H55B H -0.1993 0.2890 0.3944 0.042 Uiso 1 1 calc R . .
C56 C -0.0919(3) 0.2584(3) 0.2931(3) 0.0263(10) Uani 1 1 d . . .
H56A H -0.0603 0.1971 0.3147 0.032 Uiso 1 1 calc R . .
H56B H -0.0416 0.3230 0.3279 0.032 Uiso 1 1 calc R . .
O61 O 0.2551(11) 0.3813(18) 0.6430(10) 0.167(6) Uani 0.69(2) 1 d PDU A 1
C62 C 0.1437(13) 0.3569(14) 0.6409(9) 0.108(5) Uani 0.69(2) 1 d PDU A 1
H62A H 0.1152 0.4119 0.6935 0.130 Uiso 0.69(2) 1 calc PR A 1
H62B H 0.1343 0.2857 0.6518 0.130 Uiso 0.69(2) 1 calc PR A 1
C63 C 0.0864(8) 0.3559(14) 0.5476(8) 0.072(3) Uani 0.69(2) 1 d PDU A 1
H63A H 0.0222 0.4020 0.5545 0.086 Uiso 0.69(2) 1 calc PR A 1
H63B H 0.0580 0.2817 0.5089 0.086 Uiso 0.69(2) 1 calc PR A 1
C64 C 0.1650(14) 0.398(2) 0.4953(10) 0.097(8) Uani 0.69(2) 1 d PDU A 1
H64A H 0.1742 0.3419 0.4338 0.116 Uiso 0.69(2) 1 calc PR A 1
H64B H 0.1366 0.4622 0.4779 0.116 Uiso 0.69(2) 1 calc PR A 1
C65 C 0.2668(11) 0.424(2) 0.5619(13) 0.104(7) Uani 0.69(2) 1 d PDU A 1
H65A H 0.2824 0.5026 0.5861 0.125 Uiso 0.69(2) 1 calc PR A 1
H65B H 0.3284 0.3903 0.5292 0.125 Uiso 0.69(2) 1 calc PR A 1
O66 O -0.3590(9) 0.4146(7) 0.0301(6) 0.160(5) Uani 0.811(9) 1 d PDU B 1
C67 C -0.3143(7) 0.4127(7) -0.0613(5) 0.043(2) Uani 0.811(9) 1 d PDU B 1
H67A H -0.2748 0.3464 -0.0845 0.052 Uiso 0.811(9) 1 calc PR B 1
H67B H -0.3748 0.4174 -0.1154 0.052 Uiso 0.811(9) 1 calc PR B 1
C68 C -0.2367(6) 0.5094(5) -0.0285(5) 0.045(2) Uani 0.811(9) 1 d PDU B 1
H68A H -0.1632 0.4943 0.0047 0.054 Uiso 0.811(9) 1 calc PR B 1
H68B H -0.2266 0.5357 -0.0851 0.054 Uiso 0.811(9) 1 calc PR B 1
C69 C -0.2929(6) 0.5878(5) 0.0414(6) 0.050(2) Uani 0.811(9) 1 d PDU B 1
H69A H -0.2378 0.6415 0.0900 0.059 Uiso 0.811(9) 1 calc PR B 1
H69B H -0.3466 0.6261 0.0053 0.059 Uiso 0.811(9) 1 calc PR B 1
C70 C -0.3465(10) 0.5317(8) 0.0882(7) 0.111(4) Uani 0.811(9) 1 d PDU B 1
H70A H -0.4208 0.5599 0.0947 0.133 Uiso 0.811(9) 1 calc PR B 1
H70B H -0.3037 0.5404 0.1555 0.133 Uiso 0.811(9) 1 calc PR B 1
O61B O 0.2464(17) 0.440(2) 0.6603(18) 0.123(11) Uiso 0.31(2) 1 d PDU A 2
C62B C 0.1320(15) 0.410(2) 0.6509(13) 0.043(6) Uiso 0.31(2) 1 d PDU A 2
H62C H 0.1234 0.3373 0.6600 0.051 Uiso 0.31(2) 1 calc PR A 2
H62D H 0.0978 0.4621 0.7012 0.051 Uiso 0.31(2) 1 calc PR A 2
C63B C 0.0820(16) 0.409(2) 0.5558(15) 0.056(8) Uiso 0.31(2) 1 d PDU A 2
H63C H 0.0568 0.4808 0.5553 0.067 Uiso 0.31(2) 1 calc PR A 2
H63D H 0.0171 0.3561 0.5310 0.067 Uiso 0.31(2) 1 calc PR A 2
C64B C 0.169(2) 0.377(4) 0.4938(17) 0.060(10) Uiso 0.31(2) 1 d PDU A 2
H64C H 0.1602 0.2993 0.4576 0.072 Uiso 0.31(2) 1 calc PR A 2
H64D H 0.1654 0.4184 0.4451 0.072 Uiso 0.31(2) 1 calc PR A 2
C65B C 0.271(2) 0.401(4) 0.561(2) 0.073(11) Uiso 0.31(2) 1 d PDU A 2
H65C H 0.3157 0.4574 0.5470 0.087 Uiso 0.31(2) 1 calc PR A 2
H65D H 0.3144 0.3361 0.5541 0.087 Uiso 0.31(2) 1 calc PR A 2
O66B O -0.345(8) 0.393(6) 0.014(4) 0.66(13) Uiso 0.189(9) 1 d PDU B 2
C67B C -0.311(6) 0.441(4) -0.058(2) 0.14(3) Uiso 0.189(9) 1 d PDU B 2
H67C H -0.2508 0.4017 -0.0885 0.169 Uiso 0.189(9) 1 calc PR B 2
H67D H -0.3752 0.4397 -0.1117 0.169 Uiso 0.189(9) 1 calc PR B 2
C68B C -0.274(3) 0.550(3) -0.002(2) 0.056(13) Uiso 0.189(9) 1 d PDU B 2
H68C H -0.3369 0.5954 0.0135 0.067 Uiso 0.189(9) 1 calc PR B 2
H68D H -0.2257 0.5829 -0.0354 0.067 Uiso 0.189(9) 1 calc PR B 2
C69B C -0.211(2) 0.527(2) 0.0871(19) 0.059(10) Uiso 0.189(9) 1 d PDU B 2
H69C H -0.1434 0.4886 0.0724 0.071 Uiso 0.189(9) 1 calc PR B 2
H69D H -0.1898 0.5937 0.1420 0.071 Uiso 0.189(9) 1 calc PR B 2
C70B C -0.287(3) 0.461(3) 0.110(3) 0.088(13) Uiso 0.189(9) 1 d PDU B 2
H70C H -0.3406 0.5042 0.1481 0.105 Uiso 0.189(9) 1 calc PR B 2
H70D H -0.2485 0.4161 0.1501 0.105 Uiso 0.189(9) 1 calc PR B 2

loop_
_atom_site_aniso_label
_atom_site_aniso_U_11
_atom_site_aniso_U_22
_atom_site_aniso_U_33
_atom_site_aniso_U_23
_atom_site_aniso_U_13
_atom_site_aniso_U_12
Pd1 0.01963(19) 0.0250(2) 0.0274(2) 0.01202(15) -0.00128(14) 0.00177(14)
P1 0.0180(6) 0.0191(6) 0.0186(6) 0.0074(5) 0.0007(5) 0.0020(5)
P2 0.0149(6) 0.0214(6) 0.0192(6) 0.0073(5) -0.0002(5) 0.0006(5)
C1 0.013(2) 0.021(2) 0.018(2) 0.0045(18) 0.0037(18) 0.0046(17)
C2 0.019(2) 0.024(2) 0.025(2) 0.007(2) 0.0000(19) 0.0041(19)
C3 0.020(2) 0.032(3) 0.021(2) 0.004(2) -0.0093(19) 0.002(2)
C4 0.019(2) 0.024(2) 0.027(3) 0.006(2) 0.0017(19) -0.0009(19)
C5 0.031(3) 0.016(2) 0.023(2) 0.0045(19) 0.004(2) -0.002(2)
C6 0.032(3) 0.021(2) 0.029(3) 0.009(2) 0.007(2) 0.007(2)
C7 0.019(2) 0.024(2) 0.027(3) 0.009(2) 0.0051(19) 0.0038(19)
C8 0.021(2) 0.025(2) 0.013(2) 0.0101(19) 0.0021(18) 0.0013(19)
C9 0.016(2) 0.018(2) 0.018(2) 0.0065(18) 0.0037(18) 0.0037(18)
C10 0.018(2) 0.021(2) 0.027(3) 0.005(2) -0.002(2) -0.006(2)
C11 0.020(2) 0.039(3) 0.036(3) 0.017(2) 0.008(2) 0.000(2)
C12 0.021(2) 0.028(2) 0.022(2) 0.012(2) 0.0053(19) 0.0015(19)
C17 0.010(2) 0.025(2) 0.018(2) 0.0066(19) 0.0041(17) 0.0010(18)
C18 0.015(2) 0.023(2) 0.023(2) 0.006(2) 0.0051(19) 0.0012(18)
C19 0.022(2) 0.018(2) 0.014(2) 0.0066(18) 0.0020(18) -0.0006(18)
C20 0.021(2) 0.026(2) 0.018(2) 0.011(2) 0.0042(19) -0.002(2)
C21 0.023(2) 0.017(2) 0.022(2) 0.0029(19) 0.0017(19) 0.0037(18)
C22 0.030(3) 0.034(3) 0.027(3) 0.012(2) -0.001(2) 0.009(2)
C23 0.030(3) 0.032(3) 0.042(3) 0.005(2) 0.002(2) 0.016(2)
C24 0.033(3) 0.037(3) 0.044(3) 0.000(3) 0.015(2) 0.015(2)
C25 0.043(3) 0.038(3) 0.030(3) 0.004(2) 0.015(2) 0.008(2)
C26 0.032(3) 0.032(3) 0.021(2) 0.008(2) 0.006(2) 0.007(2)
C31 0.019(2) 0.024(2) 0.017(2) 0.0073(19) -0.0004(18) 0.0019(18)
C32 0.029(3) 0.026(2) 0.024(2) 0.008(2) 0.005(2) 0.004(2)
C33 0.029(3) 0.032(3) 0.039(3) 0.021(2) 0.007(2) 0.001(2)
C34 0.024(3) 0.049(3) 0.040(3) 0.027(3) 0.007(2) 0.002(2)
C35 0.026(3) 0.044(3) 0.027(3) 0.015(2) 0.010(2) 0.006(2)
C36 0.027(3) 0.026(2) 0.026(3) 0.005(2) 0.006(2) 0.000(2)
C41 0.019(2) 0.025(2) 0.017(2) 0.0058(19) -0.0035(18) -0.0009(19)
C42 0.044(3) 0.042(3) 0.024(3) 0.015(2) 0.005(2) 0.014(2)
C43 0.052(3) 0.050(3) 0.024(3) 0.018(2) 0.005(2) 0.018(3)
C44 0.047(3) 0.058(3) 0.021(3) 0.018(3) -0.001(2) -0.013(3)
C45 0.025(3) 0.054(3) 0.023(3) 0.006(2) 0.007(2) 0.002(2)
C46 0.022(2) 0.036(3) 0.029(3) 0.008(2) 0.005(2) 0.002(2)
C51 0.016(2) 0.028(2) 0.018(2) 0.0099(19) -0.0011(18) 0.0016(19)
C52 0.022(2) 0.030(3) 0.030(3) 0.008(2) 0.002(2) 0.001(2)
C53 0.015(2) 0.039(3) 0.037(3) 0.018(2) 0.001(2) 0.001(2)
C54 0.023(3) 0.046(3) 0.042(3) 0.020(3) 0.010(2) 0.003(2)
C55 0.033(3) 0.047(3) 0.030(3) 0.017(2) 0.011(2) 0.003(2)
C56 0.025(2) 0.033(3) 0.023(2) 0.011(2) 0.006(2) -0.003(2)
O61 0.172(9) 0.220(17) 0.084(8) 0.035(9) -0.032(7) 0.055(11)
C62 0.216(13) 0.082(10) 0.067(7) 0.053(8) 0.076(9) 0.041(11)
C63 0.064(6) 0.065(9) 0.087(8) 0.017(6) 0.024(5) -0.002(6)
C64 0.108(10) 0.139(19) 0.067(8) 0.066(10) 0.018(6) 0.003(9)
C65 0.051(6) 0.146(19) 0.104(10) -0.003(9) 0.051(6) 0.021(7)
O66 0.223(11) 0.126(6) 0.153(8) 0.038(5) 0.103(8) -0.043(7)
C67 0.035(4) 0.032(4) 0.057(5) 0.006(3) 0.004(3) 0.001(3)
C68 0.048(4) 0.032(4) 0.054(5) 0.003(3) 0.025(4) -0.003(3)
C69 0.049(5) 0.032(4) 0.047(5) -0.019(3) 0.008(4) 0.002(3)
C70 0.166(11) 0.112(7) 0.063(6) 0.014(5) 0.066(7) 0.011(8)

loop_
_atom_type_symbol
_atom_type_description
_atom_type_scat_dispersion_real
_atom_type_scat_dispersion_imag
_atom_type_scat_source
C C 0.0033 0.0016 'International Tables Vol C Tables 4.2.6.8 and 6.1.1.4'
H H 0.0000 0.0000 'International Tables Vol C Tables 4.2.6.8 and 6.1.1.4'
O O 0.0106 0.0060 'International Tables Vol C Tables 4.2.6.8 and 6.1.1.4'
P P 0.1023 0.0942 'International Tables Vol C Tables 4.2.6.8 and 6.1.1.4'
Pd Pd -0.9988 1.0072 'International Tables Vol C Tables 4.2.6.8 and 6.1.1.4'

loop_
_geom_angle_atom_site_label_1
_geom_angle_atom_site_label_2
_geom_angle_atom_site_label_3
_geom_angle
_geom_angle_site_symmetry_1
_geom_angle_site_symmetry_3
_geom_angle_publ_flag
P1 Pd1 P2 148.28(4) . . ?
C1 P1 C21 102.96(18) . . ?
C1 P1 C31 103.22(18) . . ?
C21 P1 C31 103.47(18) . . ?
C1 P1 Pd1 108.55(12) . . ?
C21 P1 Pd1 118.81(13) . . ?
C31 P1 Pd1 117.84(13) . . ?
C41 P2 C8 103.09(17) . . ?
C41 P2 C51 102.46(18) . . ?
C8 P2 C51 103.90(18) . . ?
C41 P2 Pd1 120.39(13) . . ?
C8 P2 Pd1 107.28(12) . . ?
C51 P2 Pd1 117.70(13) . . ?
C2 C1 C17 116.6(4) . . ?
C2 C1 P1 121.2(3) . . ?
C17 C1 P1 122.1(3) . . ?
C3 C2 C1 122.1(4) . . ?
C3 C2 H2 119.0 . . ?
C1 C2 H2 119.0 . . ?
C2 C3 C4 121.0(4) . . ?
C2 C3 H3 119.5 . . ?
C4 C3 H3 119.5 . . ?
C18 C4 C3 118.1(4) . . ?
C18 C4 H4 121.0 . . ?
C3 C4 H4 121.0 . . ?
C20 C5 C6 119.1(4) . . ?
C20 C5 H5 120.4 . . ?
C6 C5 H5 120.4 . . ?
C7 C6 C5 120.3(4) . . ?
C7 C6 H6 119.9 . . ?
C5 C6 H6 119.9 . . ?
C6 C7 C8 122.1(4) . . ?
C6 C7 H7 119.0 . . ?
C8 C7 H7 119.0 . . ?
C7 C8 C19 116.6(3) . . ?
C7 C8 P2 121.3(3) . . ?
C19 C8 P2 122.0(3) . . ?
C17 C9 C19 107.0(3) . . ?
C17 C9 C12 107.0(3) . . ?
C19 C9 C12 107.8(3) . . ?
C17 C9 H9 113(2) . . ?
C19 C9 H9 113(2) . . ?
C12 C9 H9 108(2) . . ?
C20 C10 C18 108.4(3) . . ?
C20 C10 C11 106.9(3) . . ?
C18 C10 C11 106.6(3) . . ?
C20 C10 H10 113(2) . . ?
C18 C10 H10 109(2) . . ?
C11 C10 H10 112(2) . . ?
C12 C11 C10 108.5(3) . . ?
C12 C11 H11A 110.0 . . ?
C10 C11 H11A 110.0 . . ?
C12 C11 H11B 110.0 . . ?
C10 C11 H11B 110.0 . . ?
H11A C11 H11B 108.4 . . ?
C11 C12 C9 110.2(3) . . ?
C11 C12 H12A 109.6 . . ?
C9 C12 H12A 109.6 . . ?
C11 C12 H12B 109.6 . . ?
C9 C12 H12B 109.6 . . ?
H12A C12 H12B 108.1 . . ?
C18 C17 C1 120.5(4) . . ?
C18 C17 C9 112.1(3) . . ?
C1 C17 C9 127.4(3) . . ?
C4 C18 C17 121.6(4) . . ?
C4 C18 C10 125.2(4) . . ?
C17 C18 C10 113.2(4) . . ?
C20 C19 C8 121.0(4) . . ?
C20 C19 C9 111.6(3) . . ?
C8 C19 C9 127.4(3) . . ?
C5 C20 C19 120.9(4) . . ?
C5 C20 C10 125.5(4) . . ?
C19 C20 C10 113.6(3) . . ?
C22 C21 C26 109.2(3) . . ?
C22 C21 P1 116.3(3) . . ?
C26 C21 P1 109.8(3) . . ?
C22 C21 H21 107.0 . . ?
C26 C21 H21 107.0 . . ?
P1 C21 H21 107.0 . . ?
C23 C22 C21 111.9(4) . . ?
C23 C22 H22A 109.2 . . ?
C21 C22 H22A 109.2 . . ?
C23 C22 H22B 109.2 . . ?
C21 C22 H22B 109.2 . . ?
H22A C22 H22B 107.9 . . ?
C24 C23 C22 110.6(4) . . ?
C24 C23 H23A 109.5 . . ?
C22 C23 H23A 109.5 . . ?
C24 C23 H23B 109.5 . . ?
C22 C23 H23B 109.5 . . ?
H23A C23 H23B 108.1 . . ?
C23 C24 C25 111.7(4) . . ?
C23 C24 H24A 109.3 . . ?
C25 C24 H24A 109.3 . . ?
C23 C24 H24B 109.3 . . ?
C25 C24 H24B 109.3 . . ?
H24A C24 H24B 107.9 . . ?
C24 C25 C26 111.2(4) . . ?
C24 C25 H25A 109.4 . . ?
C26 C25 H25A 109.4 . . ?
C24 C25 H25B 109.4 . . ?
C26 C25 H25B 109.4 . . ?
H25A C25 H25B 108.0 . . ?
C25 C26 C21 111.7(4) . . ?
C25 C26 H26A 109.3 . . ?
C21 C26 H26A 109.3 . . ?
C25 C26 H26B 109.3 . . ?
C21 C26 H26B 109.3 . . ?
H26A C26 H26B 107.9 . . ?
C32 C31 C36 110.6(3) . . ?
C32 C31 P1 109.7(3) . . ?
C36 C31 P1 109.4(3) . . ?
C32 C31 H31 109.0 . . ?
C36 C31 H31 109.0 . . ?
P1 C31 H31 109.0 . . ?
C33 C32 C31 111.6(3) . . ?
C33 C32 H32A 109.3 . . ?
C31 C32 H32A 109.3 . . ?
C33 C32 H32B 109.3 . . ?
C31 C32 H32B 109.3 . . ?
H32A C32 H32B 108.0 . . ?
C32 C33 C34 111.1(3) . . ?
C32 C33 H33A 109.4 . . ?
C34 C33 H33A 109.4 . . ?
C32 C33 H33B 109.4 . . ?
C34 C33 H33B 109.4 . . ?
H33A C33 H33B 108.0 . . ?
C35 C34 C33 110.6(4) . . ?
C35 C34 H34A 109.5 . . ?
C33 C34 H34A 109.5 . . ?
C35 C34 H34B 109.5 . . ?
C33 C34 H34B 109.5 . . ?
H34A C34 H34B 108.1 . . ?
C34 C35 C36 111.4(4) . . ?
C34 C35 H35A 109.4 . . ?
C36 C35 H35A 109.4 . . ?
C34 C35 H35B 109.4 . . ?
C36 C35 H35B 109.4 . . ?
H35A C35 H35B 108.0 . . ?
C31 C36 C35 111.2(3) . . ?
C31 C36 H36A 109.4 . . ?
C35 C36 H36A 109.4 . . ?
C31 C36 H36B 109.4 . . ?
C35 C36 H36B 109.4 . . ?
H36A C36 H36B 108.0 . . ?
C42 C41 C46 110.0(3) . . ?
C42 C41 P2 115.0(3) . . ?
C46 C41 P2 111.9(3) . . ?
C42 C41 H41 106.5 . . ?
C46 C41 H41 106.5 . . ?
P2 C41 H41 106.5 . . ?
C41 C42 C43 111.0(4) . . ?
C41 C42 H42A 109.4 . . ?
C43 C42 H42A 109.4 . . ?
C41 C42 H42B 109.4 . . ?
C43 C42 H42B 109.4 . . ?
H42A C42 H42B 108.0 . . ?
C44 C43 C42 111.3(4) . . ?
C44 C43 H43A 109.4 . . ?
C42 C43 H43A 109.4 . . ?
C44 C43 H43B 109.4 . . ?
C42 C43 H43B 109.4 . . ?
H43A C43 H43B 108.0 . . ?
C43 C44 C45 110.9(4) . . ?
C43 C44 H44A 109.5 . . ?
C45 C44 H44A 109.5 . . ?
C43 C44 H44B 109.5 . . ?
C45 C44 H44B 109.5 . . ?
H44A C44 H44B 108.0 . . ?
C44 C45 C46 111.1(4) . . ?
C44 C45 H45A 109.4 . . ?
C46 C45 H45A 109.4 . . ?
C44 C45 H45B 109.4 . . ?
C46 C45 H45B 109.4 . . ?
H45A C45 H45B 108.0 . . ?
C41 C46 C45 110.7(3) . . ?
C41 C46 H46A 109.5 . . ?
C45 C46 H46A 109.5 . . ?
C41 C46 H46B 109.5 . . ?
C45 C46 H46B 109.5 . . ?
H46A C46 H46B 108.1 . . ?
C56 C51 C52 110.3(3) . . ?
C56 C51 P2 110.4(3) . . ?
C52 C51 P2 109.7(3) . . ?
C56 C51 H51 108.8 . . ?
C52 C51 H51 108.8 . . ?
P2 C51 H51 108.8 . . ?
C53 C52 C51 111.7(3) . . ?
C53 C52 H52A 109.3 . . ?
C51 C52 H52A 109.3 . . ?
C53 C52 H52B 109.3 . . ?
C51 C52 H52B 109.3 . . ?
H52A C52 H52B 107.9 . . ?
C54 C53 C52 112.3(3) . . ?
C54 C53 H53A 109.1 . . ?
C52 C53 H53A 109.1 . . ?
C54 C53 H53B 109.1 . . ?
C52 C53 H53B 109.1 . . ?
H53A C53 H53B 107.9 . . ?
C53 C54 C55 110.3(4) . . ?
C53 C54 H54A 109.6 . . ?
C55 C54 H54A 109.6 . . ?
C53 C54 H54B 109.6 . . ?
C55 C54 H54B 109.6 . . ?
H54A C54 H54B 108.1 . . ?
C56 C55 C54 111.5(4) . . ?
C56 C55 H55A 109.3 . . ?
C54 C55 H55A 109.3 . . ?
C56 C55 H55B 109.3 . . ?
C54 C55 H55B 109.3 . . ?
H55A C55 H55B 108.0 . . ?
C55 C56 C51 112.0(3) . . ?
C55 C56 H56A 109.2 . . ?
C51 C56 H56A 109.2 . . ?
C55 C56 H56B 109.2 . . ?
C51 C56 H56B 109.2 . . ?
H56A C56 H56B 107.9 . . ?
C62 O61 C65 110.3(8) . . ?
O61 C62 C63 106.8(8) . . ?
O61 C62 H62A 110.4 . . ?
C63 C62 H62A 110.4 . . ?
O61 C62 H62B 110.4 . . ?
C63 C62 H62B 110.4 . . ?
H62A C62 H62B 108.6 . . ?
C62 C63 C64 108.3(8) . . ?
C62 C63 H63A 110.0 . . ?
C64 C63 H63A 110.0 . . ?
C62 C63 H63B 110.0 . . ?
C64 C63 H63B 110.0 . . ?
H63A C63 H63B 108.4 . . ?
C65 C64 C63 106.2(9) . . ?
C65 C64 H64A 110.5 . . ?
C63 C64 H64A 110.5 . . ?
C65 C64 H64B 110.5 . . ?
C63 C64 H64B 110.5 . . ?
H64A C64 H64B 108.7 . . ?
C64 C65 O61 106.0(11) . . ?
C64 C65 H65A 110.5 . . ?
O61 C65 H65A 110.5 . . ?
C64 C65 H65B 110.5 . . ?
O61 C65 H65B 110.5 . . ?
H65A C65 H65B 108.7 . . ?
C67 O66 C70 103.2(6) . . ?
C68 C67 O66 103.4(6) . . ?
C68 C67 H67A 111.1 . . ?
O66 C67 H67A 111.1 . . ?
C68 C67 H67B 111.1 . . ?
O66 C67 H67B 111.1 . . ?
H67A C67 H67B 109.1 . . ?
C69 C68 C67 103.0(5) . . ?
C69 C68 H68A 111.2 . . ?
C67 C68 H68A 111.2 . . ?
C69 C68 H68B 111.2 . . ?
C67 C68 H68B 111.2 . . ?
H68A C68 H68B 109.1 . . ?
C70 C69 C68 107.0(6) . . ?
C70 C69 H69A 110.3 . . ?
C68 C69 H69A 110.3 . . ?
C70 C69 H69B 110.3 . . ?
C68 C69 H69B 110.3 . . ?
H69A C69 H69B 108.6 . . ?
C69 C70 O66 109.7(6) . . ?
C69 C70 H70A 109.7 . . ?
O66 C70 H70A 109.7 . . ?
C69 C70 H70B 109.7 . . ?
O66 C70 H70B 109.7 . . ?
H70A C70 H70B 108.2 . . ?
C62B O61B C65B 105.5(14) . . ?
C63B C62B O61B 106.0(14) . . ?
C63B C62B H62C 110.5 . . ?
O61B C62B H62C 110.5 . . ?
C63B C62B H62D 110.5 . . ?
O61B C62B H62D 110.5 . . ?
H62C C62B H62D 108.7 . . ?
C62B C63B C64B 105.5(14) . . ?
C62B C63B H63C 110.6 . . ?
C64B C63B H63C 110.6 . . ?
C62B C63B H63D 110.6 . . ?
C64B C63B H63D 110.6 . . ?
H63C C63B H63D 108.8 . . ?
C65B C64B C63B 105.3(14) . . ?
C65B C64B H64C 110.7 . . ?
C63B C64B H64C 110.7 . . ?
C65B C64B H64D 110.7 . . ?
C63B C64B H64D 110.7 . . ?
H64C C64B H64D 108.8 . . ?
C64B C65B O61B 107.8(14) . . ?
C64B C65B H65C 110.1 . . ?
O61B C65B H65C 110.1 . . ?
C64B C65B H65D 110.1 . . ?
O61B C65B H65D 110.1 . . ?
H65C C65B H65D 108.5 . . ?
C70B O66B C67B 105.5(17) . . ?
C68B C67B O66B 104(2) . . ?
C68B C67B H67C 110.9 . . ?
O66B C67B H67C 110.9 . . ?
C68B C67B H67D 110.9 . . ?
O66B C67B H67D 110.9 . . ?
H67C C67B H67D 108.9 . . ?
C67B C68B C69B 98.2(18) . . ?
C67B C68B H68C 112.1 . . ?
C69B C68B H68C 112.1 . . ?
C67B C68B H68D 112.1 . . ?
C69B C68B H68D 112.1 . . ?
H68C C68B H68D 109.8 . . ?
C70B C69B C68B 103.0(17) . . ?
C70B C69B H69C 111.2 . . ?
C68B C69B H69C 111.2 . . ?
C70B C69B H69D 111.2 . . ?
C68B C69B H69D 111.2 . . ?
H69C C69B H69D 109.1 . . ?
C69B C70B O66B 104.0(18) . . ?
C69B C70B H70C 111.0 . . ?
O66B C70B H70C 111.0 . . ?
C69B C70B H70D 111.0 . . ?
O66B C70B H70D 111.0 . . ?
H70C C70B H70D 109.0 . . ?

loop_
_geom_bond_atom_site_label_1
_geom_bond_atom_site_label_2
_geom_bond_distance
_geom_bond_site_symmetry_2
_geom_bond_publ_flag
Pd1 P1 2.2752(11) . ?
Pd1 P2 2.2870(11) . ?
P1 C1 1.853(4) . ?
P1 C21 1.863(4) . ?
P1 C31 1.869(4) . ?
P2 C41 1.857(4) . ?
P2 C8 1.858(4) . ?
P2 C51 1.860(4) . ?
C1 C2 1.405(5) . ?
C1 C17 1.410(5) . ?
C2 C3 1.375(5) . ?
C2 H2 0.9500 . ?
C3 C4 1.392(6) . ?
C3 H3 0.9500 . ?
C4 C18 1.378(5) . ?
C4 H4 0.9500 . ?
C5 C20 1.377(5) . ?
C5 C6 1.389(6) . ?
C5 H5 0.9500 . ?
C6 C7 1.386(5) . ?
C6 H6 0.9500 . ?
C7 C8 1.406(5) . ?
C7 H7 0.9500 . ?
C8 C19 1.406(5) . ?
C9 C17 1.520(5) . ?
C9 C19 1.524(5) . ?
C9 C12 1.564(5) . ?
C9 H9 0.95(4) . ?
C10 C20 1.520(5) . ?
C10 C18 1.521(6) . ?
C10 C11 1.546(6) . ?
C10 H10 0.96(3) . ?
C11 C12 1.538(5) . ?
C11 H11A 0.9900 . ?
C11 H11B 0.9900 . ?
C12 H12A 0.9900 . ?
C12 H12B 0.9900 . ?
C17 C18 1.398(5) . ?
C19 C20 1.400(5) . ?
C21 C22 1.535(5) . ?
C21 C26 1.544(6) . ?
C21 H21 1.0000 . ?
C22 C23 1.530(6) . ?
C22 H22A 0.9900 . ?
C22 H22B 0.9900 . ?
C23 C24 1.512(6) . ?
C23 H23A 0.9900 . ?
C23 H23B 0.9900 . ?
C24 C25 1.524(6) . ?
C24 H24A 0.9900 . ?
C24 H24B 0.9900 . ?
C25 C26 1.524(6) . ?
C25 H25A 0.9900 . ?
C25 H25B 0.9900 . ?
C26 H26A 0.9900 . ?
C26 H26B 0.9900 . ?
C31 C32 1.524(5) . ?
C31 C36 1.534(6) . ?
C31 H31 1.0000 . ?
C32 C33 1.519(6) . ?
C32 H32A 0.9900 . ?
C32 H32B 0.9900 . ?
C33 C34 1.522(6) . ?
C33 H33A 0.9900 . ?
C33 H33B 0.9900 . ?
C34 C35 1.514(6) . ?
C34 H34A 0.9900 . ?
C34 H34B 0.9900 . ?
C35 C36 1.535(6) . ?
C35 H35A 0.9900 . ?
C35 H35B 0.9900 . ?
C36 H36A 0.9900 . ?
C36 H36B 0.9900 . ?
C41 C42 1.527(5) . ?
C41 C46 1.533(5) . ?
C41 H41 1.0000 . ?
C42 C43 1.537(6) . ?
C42 H42A 0.9900 . ?
C42 H42B 0.9900 . ?
C43 C44 1.501(6) . ?
C43 H43A 0.9900 . ?
C43 H43B 0.9900 . ?
C44 C45 1.525(6) . ?
C44 H44A 0.9900 . ?
C44 H44B 0.9900 . ?
C45 C46 1.534(6) . ?
C45 H45A 0.9900 . ?
C45 H45B 0.9900 . ?
C46 H46A 0.9900 . ?
C46 H46B 0.9900 . ?
C51 C56 1.533(5) . ?
C51 C52 1.537(5) . ?
C51 H51 1.0000 . ?
C52 C53 1.525(5) . ?
C52 H52A 0.9900 . ?
C52 H52B 0.9900 . ?
C53 C54 1.516(6) . ?
C53 H53A 0.9900 . ?
C53 H53B 0.9900 . ?
C54 C55 1.529(6) . ?
C54 H54A 0.9900 . ?
C54 H54B 0.9900 . ?
C55 C56 1.525(6) . ?
C55 H55A 0.9900 . ?
C55 H55B 0.9900 . ?
C56 H56A 0.9900 . ?
C56 H56B 0.9900 . ?
O61 C62 1.389(11) . ?
O61 C65 1.447(14) . ?
C62 C63 1.396(11) . ?
C62 H62A 0.9900 . ?
C62 H62B 0.9900 . ?
C63 C64 1.498(13) . ?
C63 H63A 0.9900 . ?
C63 H63B 0.9900 . ?
C64 C65 1.405(11) . ?
C64 H64A 0.9900 . ?
C64 H64B 0.9900 . ?
C65 H65A 0.9900 . ?
C65 H65B 0.9900 . ?
O66 C67 1.495(9) . ?
O66 C70 1.502(9) . ?
C67 C68 1.481(9) . ?
C67 H67A 0.9900 . ?
C67 H67B 0.9900 . ?
C68 C69 1.472(9) . ?
C68 H68A 0.9900 . ?
C68 H68B 0.9900 . ?
C69 C70 1.354(9) . ?
C69 H69A 0.9900 . ?
C69 H69B 0.9900 . ?
C70 H70A 0.9900 . ?
C70 H70B 0.9900 . ?
O61B C62B 1.424(14) . ?
O61B C65B 1.452(16) . ?
C62B C63B 1.391(14) . ?
C62B H62C 0.9900 . ?
C62B H62D 0.9900 . ?
C63B C64B 1.488(17) . ?
C63B H63C 0.9900 . ?
C63B H63D 0.9900 . ?
C64B C65B 1.409(14) . ?
C64B H64C 0.9900 . ?
C64B H64D 0.9900 . ?
C65B H65C 0.9900 . ?
C65B H65D 0.9900 . ?
O66B C70B 1.459(16) . ?
O66B C67B 1.461(16) . ?
C67B C68B 1.438(16) . ?
C67B H67C 0.9900 . ?
C67B H67D 0.9900 . ?
C68B C69B 1.479(18) . ?
C68B H68C 0.9900 . ?
C68B H68D 0.9900 . ?
C69B C70B 1.406(16) . ?
C69B H69C 0.9900 . ?
C69B H69D 0.9900 . ?
C70B H70C 0.9900 . ?
C70B H70D 0.9900 . ?
